data_4345518
loop_
_publ_author_name
'Mandapati, Pavan'
'Giesbrecht, Patrick K.'
'Davis, Rebecca L.'
'Herbert, David E.'

_publ_section_title
;
 Phenanthridine-Containing Pincer-like Amido Complexes of Nickel,
 Palladium, and Platinum.
;
_journal_issue 6
_journal_name_full 'Inorganic chemistry'
_journal_page_first 3674
_journal_page_last 3685
_journal_paper_doi 10.1021/acs.inorgchem.7b00075
_journal_volume 56
_journal_year 2017
_chemical_formula_sum 'C29 H21 Cl4 N3 Ni'
_chemical_formula_weight 612.00
_space_group_crystal_system triclinic
_space_group_IT_number 2
_space_group_name_Hall '-P 1'
_space_group_name_H-M_alt 'P -1'
_symmetry_space_group_name_Hall '-P 1'
_symmetry_space_group_name_H-M 'P -1'
_atom_sites_solution_hydrogens geom
_audit_creation_method SHELXL-2014/7
_cell_angle_alpha 102.377(8)
_cell_angle_beta 99.874(9)
_cell_angle_gamma 97.000(9)
_cell_formula_units_Z 2
_cell_length_a 7.1408(10)
_cell_length_b 13.3600(17)
_cell_length_c 13.8752(13)
_cell_measurement_reflns_used 9924
_cell_measurement_temperature 150(2)
_cell_measurement_theta_max 28.07
_cell_measurement_theta_min 3.07
_cell_volume 1256.4(3)
_computing_cell_refinement 'Bruker SAINT'
_computing_data_collection 'Bruker APEX2'
_computing_data_reduction 'Bruker SAINT'
_computing_molecular_graphics 'Bruker SHELXTL'
_computing_publication_material 'Bruker SHELXTL'
_computing_structure_refinement 'SHELXL-2014/7 (Sheldrick, 2014)'
_computing_structure_solution 'SHELXS-97 (Sheldrick 2008)'
_diffrn_ambient_temperature 150(2)
_diffrn_measured_fraction_theta_full 0.999
_diffrn_measured_fraction_theta_max 0.971
_diffrn_measurement_device_type 'Bruker APEX-II CCD'
_diffrn_measurement_method '\f and \w scans'
_diffrn_radiation_type MoK\a
_diffrn_radiation_wavelength 0.71073
_diffrn_reflns_av_R_equivalents 0.0754
_diffrn_reflns_av_unetI/netI 0.0584
_diffrn_reflns_Laue_measured_fraction_full 0.999
_diffrn_reflns_Laue_measured_fraction_max 0.971
_diffrn_reflns_limit_h_max 9
_diffrn_reflns_limit_h_min -9
_diffrn_reflns_limit_k_max 17
_diffrn_reflns_limit_k_min -17
_diffrn_reflns_limit_l_max 18
_diffrn_reflns_limit_l_min -18
_diffrn_reflns_number 54336
_diffrn_reflns_point_group_measured_fraction_full 0.999
_diffrn_reflns_point_group_measured_fraction_max 0.971
_diffrn_reflns_theta_full 25.242
_diffrn_reflns_theta_max 28.335
_diffrn_reflns_theta_min 2.455
_exptl_absorpt_coefficient_mu 1.224
_exptl_absorpt_correction_type none
_exptl_crystal_colour red
_exptl_crystal_density_diffrn 1.618
_exptl_crystal_description block
_exptl_crystal_F_000 624
_exptl_crystal_size_max 0.182
_exptl_crystal_size_mid 0.055
_exptl_crystal_size_min 0.039
_refine_diff_density_max 0.622
_refine_diff_density_min -0.465
_refine_diff_density_rms 0.089
_refine_ls_extinction_method none
_refine_ls_goodness_of_fit_ref 1.058
_refine_ls_hydrogen_treatment constr
_refine_ls_matrix_type full
_refine_ls_number_parameters 336
_refine_ls_number_reflns 6102
_refine_ls_number_restraints 0
_refine_ls_restrained_S_all 1.058
_refine_ls_R_factor_all 0.0873
_refine_ls_R_factor_gt 0.0479
_refine_ls_shift/su_max 0.000
_refine_ls_shift/su_mean 0.000
_refine_ls_structure_factor_coef Fsqd
_refine_ls_weighting_details 'w=1/[\s^2^(Fo^2^)+(0.0252P)^2^+1.7435P] where P=(Fo^2^+2Fc^2^)/3'
_refine_ls_weighting_scheme calc
_refine_ls_wR_factor_gt 0.0792
_refine_ls_wR_factor_ref 0.0888
_reflns_Friedel_coverage 0.000
_reflns_number_gt 4422
_reflns_number_total 6102
_reflns_threshold_expression 'I > 2\s(I)'
_cod_data_source_file ic7b00075_si_002.cif
_cod_data_source_block deh033_pma_sad
_cod_depositor_comments 'Adding full bibliography for 4345513--4345520.cif.'
_cod_database_code 4345518
_shelx_shelxl_version_number 2014/7
_shelx_space_group_comment
; 
The symmetry employed for this shelxl refinement is uniquely defined 
by the following loop, which should always be used as a source of 
symmetry information in preference to the above space-group names. 
They are only intended as comments. 
;
_shelx_estimated_absorpt_t_min 0.808
_shelx_estimated_absorpt_t_max 0.954

loop_
_space_group_symop_operation_xyz
'x, y, z'
'-x, -y, -z'

loop_
_atom_site_label
_atom_site_type_symbol
_atom_site_fract_x
_atom_site_fract_y
_atom_site_fract_z
_atom_site_U_iso_or_equiv
_atom_site_adp_type
_atom_site_occupancy
_atom_site_site_symmetry_order
_atom_site_calc_flag
_atom_site_refinement_flags_posn
_atom_site_refinement_flags_adp
C1 C 0.5673(4) 0.1897(2) 0.4304(2) 0.0223(6) Uani 1 1 d . .
H1 H 0.6047 0.1579 0.4841 0.027 Uiso 1 1 calc R U
C2 C 0.4604(4) 0.1254(2) 0.3374(2) 0.0216(6) Uani 1 1 d . .
C3 C 0.4099(4) 0.0168(2) 0.3247(2) 0.0270(6) Uani 1 1 d . .
H3 H 0.4494 -0.0140 0.3789 0.032 Uiso 1 1 calc R U
C4 C 0.3053(4) -0.0435(2) 0.2356(2) 0.0306(7) Uani 1 1 d . .
H4 H 0.2727 -0.1164 0.2276 0.037 Uiso 1 1 calc R U
C5 C 0.2451(4) 0.0014(2) 0.1550(2) 0.0295(7) Uani 1 1 d . .
H5 H 0.1707 -0.0411 0.0931 0.035 Uiso 1 1 calc R U
C6 C 0.2933(4) 0.1063(2) 0.1654(2) 0.0258(6) Uani 1 1 d . .
H6 H 0.2533 0.1357 0.1102 0.031 Uiso 1 1 calc R U
C7 C 0.4014(4) 0.1708(2) 0.2567(2) 0.0207(6) Uani 1 1 d . .
C8 C 0.4559(4) 0.2822(2) 0.27309(19) 0.0179(5) Uani 1 1 d . .
C9 C 0.5636(3) 0.3376(2) 0.36746(19) 0.0165(5) Uani 1 1 d . .
C10 C 0.6282(3) 0.4466(2) 0.39054(18) 0.0166(5) Uani 1 1 d . .
C11 C 0.5751(4) 0.4976(2) 0.31512(19) 0.0199(6) Uani 1 1 d . .
H11 H 0.6134 0.5706 0.3280 0.024 Uiso 1 1 calc R U
C12 C 0.4657(4) 0.4427(2) 0.22024(19) 0.0206(6) Uani 1 1 d . .
C13 C 0.4074(4) 0.3373(2) 0.19911(19) 0.0207(6) Uani 1 1 d . .
H13 H 0.3342 0.3014 0.1344 0.025 Uiso 1 1 calc R U
C14 C 0.4135(4) 0.5022(2) 0.1413(2) 0.0283(7) Uani 1 1 d . .
H14A H 0.3323 0.4548 0.0807 0.042 Uiso 1 1 calc R U
H14B H 0.5313 0.5336 0.1245 0.042 Uiso 1 1 calc R U
H14C H 0.3430 0.5570 0.1675 0.042 Uiso 1 1 calc R U
C15 C 0.9896(4) 0.5040(2) 0.75946(19) 0.0209(6) Uani 1 1 d . .
H15 H 0.9849 0.4402 0.7796 0.025 Uiso 1 1 calc R U
C16 C 1.0878(4) 0.5962(2) 0.83077(19) 0.0206(6) Uani 1 1 d . .
C17 C 1.1735(4) 0.5927(2) 0.9295(2) 0.0273(6) Uani 1 1 d . .
H17 H 1.1615 0.5287 0.9491 0.033 Uiso 1 1 calc R U
C18 C 1.2735(4) 0.6811(2) 0.9968(2) 0.0318(7) Uani 1 1 d . .
H18 H 1.3305 0.6786 1.0632 0.038 Uiso 1 1 calc R U
C19 C 1.2917(4) 0.7752(2) 0.9679(2) 0.0305(7) Uani 1 1 d . .
H19 H 1.3643 0.8361 1.0143 0.037 Uiso 1 1 calc R U
C20 C 1.2053(4) 0.7808(2) 0.8727(2) 0.0248(6) Uani 1 1 d . .
H20 H 1.2161 0.8457 0.8548 0.030 Uiso 1 1 calc R U
C21 C 1.1017(4) 0.6912(2) 0.80194(19) 0.0196(6) Uani 1 1 d . .
C22 C 1.0103(4) 0.6904(2) 0.69998(19) 0.0178(5) Uani 1 1 d . .
C23 C 0.9147(3) 0.59526(19) 0.63679(18) 0.0160(5) Uani 1 1 d . .
C24 C 0.8210(3) 0.58553(19) 0.53530(18) 0.0162(5) Uani 1 1 d . .
C25 C 0.8307(4) 0.6757(2) 0.50007(19) 0.0196(6) Uani 1 1 d . .
H25 H 0.7723 0.6720 0.4323 0.023 Uiso 1 1 calc R U
C26 C 0.9250(4) 0.7717(2) 0.56260(19) 0.0196(6) Uani 1 1 d . .
C27 C 1.0122(4) 0.7795(2) 0.66141(19) 0.0205(6) Uani 1 1 d . .
H27 H 1.0737 0.8452 0.7034 0.025 Uiso 1 1 calc R U
C28 C 0.9325(5) 0.8672(2) 0.5208(2) 0.0291(7) Uani 1 1 d . .
H28A H 1.0109 0.8605 0.4690 0.044 Uiso 1 1 calc R U
H28B H 0.9899 0.9288 0.5753 0.044 Uiso 1 1 calc R U
H28C H 0.8016 0.8744 0.4910 0.044 Uiso 1 1 calc R U
C29 C 0.1779(4) 0.1774(2) 0.7971(2) 0.0338(7) Uani 1 1 d . .
H29 H 0.0566 0.1577 0.7443 0.041 Uiso 1 1 calc R U
Cl1 Cl 0.77731(10) 0.27429(5) 0.65916(5) 0.02639(16) Uani 1 1 d . .
Cl2 Cl 0.36452(11) 0.22760(6) 0.74485(6) 0.03635(19) Uani 1 1 d . .
Cl3 Cl 0.13888(14) 0.26769(7) 0.90013(6) 0.0494(2) Uani 1 1 d . .
Cl4 Cl 0.23412(13) 0.06493(7) 0.83565(8) 0.0543(3) Uani 1 1 d . .
N1 N 0.7358(3) 0.48462(16) 0.48714(15) 0.0167(5) Uani 1 1 d . .
N2 N 0.6173(3) 0.29062(16) 0.44643(16) 0.0173(5) Uani 1 1 d . .
N3 N 0.9051(3) 0.50226(16) 0.66729(16) 0.0176(5) Uani 1 1 d . .
Ni1 Ni 0.76180(5) 0.38760(3) 0.56445(2) 0.01619(9) Uani 1 1 d . .

loop_
_atom_site_aniso_label
_atom_site_aniso_U_11
_atom_site_aniso_U_22
_atom_site_aniso_U_33
_atom_site_aniso_U_23
_atom_site_aniso_U_13
_atom_site_aniso_U_12
C1 0.0188(14) 0.0240(15) 0.0286(14) 0.0128(12) 0.0071(12) 0.0060(11)
C2 0.0168(13) 0.0192(14) 0.0295(14) 0.0062(12) 0.0067(12) 0.0022(11)
C3 0.0245(15) 0.0200(14) 0.0384(17) 0.0108(13) 0.0076(13) 0.0030(12)
C4 0.0266(16) 0.0187(15) 0.0453(18) 0.0052(14) 0.0082(14) 0.0015(12)
C5 0.0222(15) 0.0255(16) 0.0349(16) -0.0011(13) 0.0030(13) 0.0008(12)
C6 0.0226(15) 0.0265(15) 0.0271(15) 0.0046(12) 0.0037(12) 0.0050(12)
C7 0.0147(13) 0.0220(14) 0.0255(14) 0.0044(12) 0.0059(11) 0.0032(11)
C8 0.0141(12) 0.0190(13) 0.0217(13) 0.0057(11) 0.0054(11) 0.0034(10)
C9 0.0129(12) 0.0195(13) 0.0201(13) 0.0080(11) 0.0054(10) 0.0056(10)
C10 0.0129(12) 0.0203(13) 0.0179(12) 0.0057(11) 0.0041(10) 0.0048(10)
C11 0.0213(14) 0.0176(13) 0.0217(13) 0.0077(11) 0.0026(11) 0.0036(11)
C12 0.0197(13) 0.0243(14) 0.0210(13) 0.0101(12) 0.0046(11) 0.0065(11)
C13 0.0175(13) 0.0257(15) 0.0175(12) 0.0047(11) 0.0003(11) 0.0037(11)
C14 0.0362(17) 0.0261(15) 0.0212(14) 0.0102(12) -0.0015(13) 0.0020(13)
C15 0.0196(14) 0.0239(14) 0.0229(13) 0.0125(12) 0.0034(11) 0.0067(11)
C16 0.0188(13) 0.0261(14) 0.0195(13) 0.0081(12) 0.0044(11) 0.0080(11)
C17 0.0283(15) 0.0315(16) 0.0223(14) 0.0094(13) -0.0004(12) 0.0083(13)
C18 0.0353(17) 0.0401(18) 0.0190(14) 0.0072(13) -0.0013(13) 0.0119(14)
C19 0.0341(17) 0.0300(16) 0.0221(14) -0.0020(13) -0.0003(13) 0.0079(13)
C20 0.0271(15) 0.0235(15) 0.0240(14) 0.0051(12) 0.0039(12) 0.0083(12)
C21 0.0162(13) 0.0254(14) 0.0193(13) 0.0060(11) 0.0048(11) 0.0084(11)
C22 0.0148(13) 0.0234(14) 0.0179(12) 0.0061(11) 0.0058(11) 0.0076(11)
C23 0.0138(12) 0.0199(13) 0.0179(12) 0.0077(11) 0.0059(10) 0.0068(10)
C24 0.0122(12) 0.0197(13) 0.0178(12) 0.0053(11) 0.0033(10) 0.0053(10)
C25 0.0202(14) 0.0240(14) 0.0158(12) 0.0082(11) 0.0016(11) 0.0056(11)
C26 0.0213(14) 0.0190(13) 0.0217(13) 0.0075(11) 0.0081(11) 0.0060(11)
C27 0.0213(14) 0.0192(14) 0.0214(13) 0.0037(11) 0.0055(11) 0.0047(11)
C28 0.0407(18) 0.0212(15) 0.0263(15) 0.0103(12) 0.0053(14) 0.0024(13)
C29 0.0271(16) 0.0342(17) 0.0346(17) 0.0042(14) -0.0026(14) 0.0034(13)
Cl1 0.0343(4) 0.0230(3) 0.0242(3) 0.0131(3) 0.0031(3) 0.0040(3)
Cl2 0.0367(4) 0.0372(4) 0.0344(4) 0.0141(3) 0.0014(3) 0.0018(3)
Cl3 0.0612(6) 0.0490(5) 0.0371(4) 0.0031(4) 0.0097(4) 0.0183(4)
Cl4 0.0462(5) 0.0324(5) 0.0931(7) 0.0246(5) 0.0274(5) 0.0040(4)
N1 0.0179(11) 0.0165(11) 0.0165(10) 0.0060(9) 0.0020(9) 0.0040(9)
N2 0.0159(11) 0.0174(11) 0.0214(11) 0.0089(9) 0.0045(9) 0.0048(9)
N3 0.0149(11) 0.0208(11) 0.0194(11) 0.0083(9) 0.0039(9) 0.0055(9)
Ni1 0.01664(17) 0.01697(17) 0.01680(16) 0.00814(13) 0.00229(13) 0.00411(13)

loop_
_atom_type_symbol
_atom_type_description
_atom_type_scat_dispersion_real
_atom_type_scat_dispersion_imag
_atom_type_scat_source
C C 0.0033 0.0016 'International Tables Vol C Tables 4.2.6.8 and 6.1.1.4'
H H 0.0000 0.0000 'International Tables Vol C Tables 4.2.6.8 and 6.1.1.4'
N N 0.0061 0.0033 'International Tables Vol C Tables 4.2.6.8 and 6.1.1.4'
Cl Cl 0.1484 0.1585 'International Tables Vol C Tables 4.2.6.8 and 6.1.1.4'
Ni Ni 0.3393 1.1124 'International Tables Vol C Tables 4.2.6.8 and 6.1.1.4'

loop_
_geom_angle_atom_site_label_1
_geom_angle_atom_site_label_2
_geom_angle_atom_site_label_3
_geom_angle
N2 C1 C2 123.7(2)
N2 C1 H1 118.2
C2 C1 H1 118.2
C7 C2 C3 119.6(3)
C7 C2 C1 119.3(2)
C3 C2 C1 121.1(2)
C4 C3 C2 120.4(3)
C4 C3 H3 119.8
C2 C3 H3 119.8
C3 C4 C5 120.3(3)
C3 C4 H4 119.9
C5 C4 H4 119.9
C6 C5 C4 120.3(3)
C6 C5 H5 119.9
C4 C5 H5 119.9
C5 C6 C7 120.8(3)
C5 C6 H6 119.6
C7 C6 H6 119.6
C6 C7 C2 118.7(2)
C6 C7 C8 123.6(2)
C2 C7 C8 117.7(2)
C9 C8 C13 118.3(2)
C9 C8 C7 118.1(2)
C13 C8 C7 123.6(2)
N2 C9 C8 122.9(2)
N2 C9 C10 114.6(2)
C8 C9 C10 122.5(2)
N1 C10 C11 130.5(2)
N1 C10 C9 112.7(2)
C11 C10 C9 116.9(2)
C10 C11 C12 121.0(2)
C10 C11 H11 119.5
C12 C11 H11 119.5
C13 C12 C11 121.1(2)
C13 C12 C14 120.3(2)
C11 C12 C14 118.6(2)
C12 C13 C8 120.1(2)
C12 C13 H13 119.9
C8 C13 H13 119.9
C12 C14 H14A 109.5
C12 C14 H14B 109.5
H14A C14 H14B 109.5
C12 C14 H14C 109.5
H14A C14 H14C 109.5
H14B C14 H14C 109.5
N3 C15 C16 123.4(2)
N3 C15 H15 118.3
C16 C15 H15 118.3
C21 C16 C17 120.1(3)
C21 C16 C15 119.4(2)
C17 C16 C15 120.5(2)
C18 C17 C16 120.2(3)
C18 C17 H17 119.9
C16 C17 H17 119.9
C17 C18 C19 119.9(3)
C17 C18 H18 120.0
C19 C18 H18 120.0
C20 C19 C18 120.7(3)
C20 C19 H19 119.6
C18 C19 H19 119.6
C19 C20 C21 120.6(3)
C19 C20 H20 119.7
C21 C20 H20 119.7
C20 C21 C16 118.4(2)
C20 C21 C22 123.9(2)
C16 C21 C22 117.7(2)
C23 C22 C27 118.4(2)
C23 C22 C21 117.9(2)
C27 C22 C21 123.7(2)
N3 C23 C22 123.0(2)
N3 C23 C24 114.5(2)
C22 C23 C24 122.5(2)
N1 C24 C25 130.6(2)
N1 C24 C23 112.6(2)
C25 C24 C23 116.9(2)
C24 C25 C26 121.3(2)
C24 C25 H25 119.3
C26 C25 H25 119.3
C27 C26 C25 120.7(2)
C27 C26 C28 119.9(2)
C25 C26 C28 119.4(2)
C26 C27 C22 120.2(2)
C26 C27 H27 119.9
C22 C27 H27 119.9
C26 C28 H28A 109.5
C26 C28 H28B 109.5
H28A C28 H28B 109.5
C26 C28 H28C 109.5
H28A C28 H28C 109.5
H28B C28 H28C 109.5
Cl3 C29 Cl2 112.06(17)
Cl3 C29 Cl4 109.31(17)
Cl2 C29 Cl4 109.44(17)
Cl3 C29 H29 108.7
Cl2 C29 H29 108.7
Cl4 C29 H29 108.7
C10 N1 C24 128.8(2)
C10 N1 Ni1 115.50(17)
C24 N1 Ni1 115.62(16)
C1 N2 C9 118.4(2)
C1 N2 Ni1 129.29(18)
C9 N2 Ni1 112.35(16)
C15 N3 C23 118.5(2)
C15 N3 Ni1 128.85(18)
C23 N3 Ni1 112.62(16)
N1 Ni1 N3 84.68(9)
N1 Ni1 N2 84.84(9)
N3 Ni1 N2 169.48(9)
N1 Ni1 Cl1 176.71(7)
N3 Ni1 Cl1 95.31(7)
N2 Ni1 Cl1 95.20(7)

loop_
_geom_bond_atom_site_label_1
_geom_bond_atom_site_label_2
_geom_bond_distance
C1 N2 1.312(3)
C1 C2 1.420(4)
C1 H1 0.9500
C2 C7 1.411(4)
C2 C3 1.417(4)
C3 C4 1.359(4)
C3 H3 0.9500
C4 C5 1.408(4)
C4 H4 0.9500
C5 C6 1.373(4)
C5 H5 0.9500
C6 C7 1.406(4)
C6 H6 0.9500
C7 C8 1.450(4)
C8 C9 1.398(4)
C8 C13 1.407(4)
C9 N2 1.397(3)
C9 C10 1.422(4)
C10 N1 1.380(3)
C10 C11 1.391(3)
C11 C12 1.405(4)
C11 H11 0.9500
C12 C13 1.372(4)
C12 C14 1.508(3)
C13 H13 0.9500
C14 H14A 0.9800
C14 H14B 0.9800
C14 H14C 0.9800
C15 N3 1.311(3)
C15 C16 1.420(4)
C15 H15 0.9500
C16 C21 1.408(4)
C16 C17 1.415(4)
C17 C18 1.368(4)
C17 H17 0.9500
C18 C19 1.398(4)
C18 H18 0.9500
C19 C20 1.381(4)
C19 H19 0.9500
C20 C21 1.405(4)
C20 H20 0.9500
C21 C22 1.450(3)
C22 C23 1.398(4)
C22 C27 1.406(4)
C23 N3 1.394(3)
C23 C24 1.423(3)
C24 N1 1.381(3)
C24 C25 1.392(4)
C25 C26 1.401(4)
C25 H25 0.9500
C26 C27 1.382(4)
C26 C28 1.510(4)
C27 H27 0.9500
C28 H28A 0.9800
C28 H28B 0.9800
C28 H28C 0.9800
C29 Cl3 1.748(3)
C29 Cl2 1.754(3)
C29 Cl4 1.767(3)
C29 H29 1.0000
Cl1 Ni1 2.2080(7)
N1 Ni1 1.858(2)
N2 Ni1 1.900(2)
N3 Ni1 1.900(2)
